data_4122524
loop_
_publ_author_name
'Zhao, Xiang'
'Wong, Matthew'
'Mao, Chengyu'
'Trieu, Thuong Xinh'
'Zhang, Jian'
'Feng, Pingyun'
'Bu, Xianhui'

_publ_section_title
;
 Size-selective crystallization of homochiral camphorate metal-organic
 frameworks for lanthanide separation.
;
_journal_issue 36
_journal_name_full 'Journal of the American Chemical Society'
_journal_page_first 12572
_journal_page_last 12575
_journal_paper_doi 10.1021/ja5067306
_journal_volume 136
_journal_year 2014
_chemical_absolute_configuration rm
_chemical_formula_sum 'C11 H15 O6 Tm'
_chemical_formula_weight 412.16
_chemical_name_systematic
; 
 ? 
;
_space_group_IT_number 19
_symmetry_cell_setting orthorhombic
_symmetry_space_group_name_Hall 'P 2ac 2ab'
_symmetry_space_group_name_H-M 'P 21 21 21'
_atom_sites_solution_hydrogens geom
_atom_sites_solution_primary direct
_atom_sites_solution_secondary difmap
_audit_creation_method SHELXL-97
_cell_angle_alpha 90.00
_cell_angle_beta 90.00
_cell_angle_gamma 90.00
_cell_formula_units_Z 4
_cell_length_a 8.10020(10)
_cell_length_b 10.93270(10)
_cell_length_c 14.72100(10)
_cell_measurement_temperature 173(2)
_cell_volume 1303.65(2)
_computing_structure_refinement 'SHELXL-97 (Sheldrick, 1997)'
_computing_structure_solution 'SHELXS-97 (Sheldrick, 1990)'
_diffrn_ambient_temperature 173(2)
_diffrn_measured_fraction_theta_full 0.954
_diffrn_measured_fraction_theta_max 0.954
_diffrn_radiation_monochromator graphite
_diffrn_radiation_source 'fine-focus sealed tube'
_diffrn_radiation_type MoK\a
_diffrn_radiation_wavelength 0.71073
_diffrn_reflns_av_R_equivalents 0.0291
_diffrn_reflns_av_sigmaI/netI 0.0455
_diffrn_reflns_limit_h_max 11
_diffrn_reflns_limit_h_min -11
_diffrn_reflns_limit_k_max 13
_diffrn_reflns_limit_k_min -15
_diffrn_reflns_limit_l_max 21
_diffrn_reflns_limit_l_min -20
_diffrn_reflns_number 12231
_diffrn_reflns_theta_full 31.53
_diffrn_reflns_theta_max 31.53
_diffrn_reflns_theta_min 2.32
_exptl_absorpt_coefficient_mu 6.821
_exptl_absorpt_correction_T_max 0.7462
_exptl_absorpt_correction_T_min 0.6496
_exptl_absorpt_correction_type multi-scan
_exptl_absorpt_process_details 'SADABS 2012/1'
_exptl_crystal_colour green
_exptl_crystal_density_diffrn 2.100
_exptl_crystal_density_method 'not measured'
_exptl_crystal_description prism
_exptl_crystal_F_000 792
_exptl_crystal_size_max 0.074
_exptl_crystal_size_mid 0.070
_exptl_crystal_size_min 0.068
_refine_diff_density_max 1.825
_refine_diff_density_min -1.035
_refine_diff_density_rms 0.166
_refine_ls_abs_structure_details 'Flack H D (1983), Acta Cryst. A39, 876-881'
_refine_ls_abs_structure_Flack 0.02(2)
_refine_ls_extinction_method none
_refine_ls_goodness_of_fit_ref 1.035
_refine_ls_hydrogen_treatment constr
_refine_ls_matrix_type full
_refine_ls_number_parameters 163
_refine_ls_number_reflns 4028
_refine_ls_number_restraints 0
_refine_ls_restrained_S_all 1.035
_refine_ls_R_factor_all 0.0469
_refine_ls_R_factor_gt 0.0356
_refine_ls_shift/su_max 0.001
_refine_ls_shift/su_mean 0.000
_refine_ls_structure_factor_coef Fsqd
_refine_ls_weighting_details 'calc w=1/[\s^2^(Fo^2^)+(0.0323P)^2^+2.6538P] where P=(Fo^2^+2Fc^2^)/3'
_refine_ls_weighting_scheme calc
_refine_ls_wR_factor_gt 0.0760
_refine_ls_wR_factor_ref 0.0805
_reflns_number_gt 3303
_reflns_number_total 4028
_reflns_threshold_expression >2sigma(I)
_cod_data_source_file ja5067306_si_002.cif
_cod_data_source_block CPM-29-Tm
_cod_depositor_comments
;
The following automatic conversions were performed:

'_symmetry_cell_setting' value 'Orthorhombic' changed to
'orthorhombic' according to
/home/saulius/struct/COD-crude-data--automatic-downloads/rss-feeds/ACS/lib/dictionaries/cif_core.dic
dictionary named 'cif_core.dic' version 2.4.2 from 2011-04-26.

Automatic conversion script
Id: cif_fix_values 2281 2013-09-26 08:29:07Z andrius 

 Adding full bibliography for 4122510--4122534.cif.
;
_cod_database_code 4122524

loop_
_symmetry_equiv_pos_as_xyz
'x, y, z'
'-x+1/2, -y, z+1/2'
'-x, y+1/2, -z+1/2'
'x+1/2, -y+1/2, -z'

loop_
_atom_site_label
_atom_site_type_symbol
_atom_site_fract_x
_atom_site_fract_y
_atom_site_fract_z
_atom_site_U_iso_or_equiv
_atom_site_adp_type
_atom_site_occupancy
_atom_site_symmetry_multiplicity
_atom_site_calc_flag
_atom_site_refinement_flags
Tm1 Tm 0.07308(2) 0.79425(2) 0.49837(2) 0.02167(7) Uani 1 1 d .
O6 O 0.3525(5) 0.8171(4) 0.5569(3) 0.0305(11) Uani 1 1 d .
O4 O 0.4466(6) 0.7080(6) 0.3689(3) 0.0410(13) Uani 1 1 d .
O3 O 0.1936(6) 0.7826(5) 0.3639(3) 0.0389(12) Uani 1 1 d .
C10 C 0.2368(16) 0.5114(10) 0.2507(6) 0.050(2) Uani 1 1 d .
H10A H 0.1695 0.4451 0.2294 0.075 Uiso 1 1 calc R
H10B H 0.2054 0.5322 0.3116 0.075 Uiso 1 1 calc R
H10C H 0.3508 0.4873 0.2498 0.075 Uiso 1 1 calc R
C7 C 0.3208(7) 0.7398(6) 0.3259(5) 0.0271(14) Uani 1 1 d .
C3 C 0.3218(7) 0.7263(6) 0.2231(4) 0.0281(14) Uani 1 1 d .
H3A H 0.2649 0.7995 0.2008 0.034 Uiso 1 1 calc R
C2 C 0.2135(11) 0.6186(10) 0.1910(6) 0.056(2) Uani 1 1 d .
O5 O 0.1966(6) 0.9795(5) 0.5530(5) 0.0558(16) Uani 1 1 d .
C11 C 0.3316(9) 0.9302(7) 0.5712(5) 0.0402(19) Uani 1 1 d .
H11A H 0.4170 0.9768 0.5955 0.048 Uiso 1 1 calc R
C4 C 0.4874(16) 0.733(2) 0.1828(7) 0.180(12) Uani 1 1 d .
H4A H 0.5739 0.7293 0.2283 0.217 Uiso 1 1 calc R
H4B H 0.5017 0.8057 0.1456 0.217 Uiso 1 1 calc R
C9 C 0.048(2) 0.678(2) 0.1844(9) 0.196(12) Uani 1 1 d .
H9A H -0.0316 0.6182 0.1650 0.293 Uiso 1 1 calc R
H9B H 0.0528 0.7431 0.1411 0.293 Uiso 1 1 calc R
H9C H 0.0173 0.7093 0.2427 0.293 Uiso 1 1 calc R
C1 C 0.2887(7) 0.5926(6) 0.0942(4) 0.0257(13) Uani 1 1 d .
C6 C 0.2424(7) 0.4659(7) 0.0580(4) 0.0285(14) Uani 1 1 d .
C8 C 0.2265(19) 0.6851(9) 0.0301(10) 0.132(7) Uani 1 1 d .
H8A H 0.1107 0.6725 0.0202 0.198 Uiso 1 1 calc R
H8B H 0.2844 0.6779 -0.0265 0.198 Uiso 1 1 calc R
H8C H 0.2440 0.7653 0.0549 0.198 Uiso 1 1 calc R
O2 O 0.3555(5) 0.3984(4) 0.0300(3) 0.0380(13) Uani 1 1 d .
O1 O 0.0919(5) 0.4394(5) 0.0537(4) 0.0396(13) Uani 1 1 d .
C5 C 0.4768(12) 0.6020(11) 0.1187(7) 0.076(3) Uani 1 1 d .
H5A H 0.5440 0.6088 0.0644 0.091 Uiso 1 1 calc R
H5B H 0.5127 0.5314 0.1534 0.091 Uiso 1 1 calc R

loop_
_atom_site_aniso_label
_atom_site_aniso_U_11
_atom_site_aniso_U_22
_atom_site_aniso_U_33
_atom_site_aniso_U_23
_atom_site_aniso_U_13
_atom_site_aniso_U_12
Tm1 0.01568(9) 0.02591(13) 0.02342(12) 0.0010(2) 0.00162(17) 0.00100(8)
O6 0.0203(19) 0.028(3) 0.043(3) -0.009(2) 0.0001(19) -0.0003(18)
O4 0.042(3) 0.056(4) 0.025(2) -0.004(3) -0.008(2) 0.009(3)
O3 0.039(3) 0.055(3) 0.023(2) -0.008(2) 0.0032(19) 0.006(3)
C10 0.081(6) 0.035(5) 0.033(3) 0.013(3) -0.007(3) -0.017(4)
C7 0.029(3) 0.030(4) 0.023(3) -0.006(3) -0.003(2) 0.000(3)
C3 0.034(3) 0.034(4) 0.017(3) -0.006(3) -0.001(2) -0.005(3)
C2 0.054(5) 0.068(6) 0.046(5) -0.016(5) 0.007(4) -0.010(5)
O5 0.031(3) 0.036(3) 0.100(5) -0.011(3) -0.009(3) 0.004(2)
C11 0.029(3) 0.044(5) 0.048(5) -0.017(4) -0.003(3) -0.009(3)
C4 0.094(9) 0.41(3) 0.032(5) -0.037(10) 0.006(5) -0.157(15)
C9 0.201(18) 0.32(3) 0.065(8) -0.038(13) -0.017(10) 0.22(2)
C1 0.028(3) 0.027(4) 0.022(3) -0.004(3) -0.001(2) -0.001(3)
C6 0.027(3) 0.029(4) 0.029(3) -0.005(3) -0.003(2) -0.003(3)
C8 0.180(14) 0.039(6) 0.177(15) 0.012(8) -0.125(12) -0.010(7)
O2 0.030(2) 0.029(3) 0.055(3) -0.011(2) 0.009(2) 0.000(2)
O1 0.026(2) 0.036(3) 0.056(3) -0.015(3) -0.002(2) -0.007(2)
C5 0.064(6) 0.085(8) 0.079(7) -0.053(7) 0.021(5) -0.019(6)

loop_
_atom_type_symbol
_atom_type_description
_atom_type_scat_dispersion_real
_atom_type_scat_dispersion_imag
_atom_type_scat_source
C C 0.0033 0.0016 'International Tables Vol C Tables 4.2.6.8 and 6.1.1.4'
H H 0.0000 0.0000 'International Tables Vol C Tables 4.2.6.8 and 6.1.1.4'
O O 0.0106 0.0060 'International Tables Vol C Tables 4.2.6.8 and 6.1.1.4'
Tm Tm -0.3139 5.2483 'International Tables Vol C Tables 4.2.6.8 and 6.1.1.4'

loop_
_geom_angle_atom_site_label_1
_geom_angle_atom_site_label_2
_geom_angle_atom_site_label_3
_geom_angle
_geom_angle_site_symmetry_1
_geom_angle_site_symmetry_3
O4 Tm1 O1 92.0(2) 4_466 3
O4 Tm1 O3 175.8(2) 4_466 .
O1 Tm1 O3 89.87(19) 3 .
O4 Tm1 O2 85.7(2) 4_466 2_565
O1 Tm1 O2 154.88(19) 3 2_565
O3 Tm1 O2 91.03(19) . 2_565
O4 Tm1 O6 86.93(17) 4_466 4_466
O1 Tm1 O6 77.81(18) 3 4_466
O3 Tm1 O6 89.78(17) . 4_466
O2 Tm1 O6 77.09(16) 2_565 4_466
O4 Tm1 O5 84.7(2) 4_466 .
O1 Tm1 O5 76.2(2) 3 .
O3 Tm1 O5 99.4(2) . .
O2 Tm1 O5 128.23(18) 2_565 .
O6 Tm1 O5 152.37(17) 4_466 .
O4 Tm1 O6 96.89(17) 4_466 .
O1 Tm1 O6 127.64(18) 3 .
O3 Tm1 O6 84.95(17) . .
O2 Tm1 O6 77.43(16) 2_565 .
O6 Tm1 O6 153.86(7) 4_466 .
O5 Tm1 O6 53.62(16) . .
O4 Tm1 C11 90.8(2) 4_466 .
O1 Tm1 C11 101.8(2) 3 .
O3 Tm1 C11 92.5(2) . .
O2 Tm1 C11 103.2(2) 2_565 .
O6 Tm1 C11 177.70(19) 4_466 .
O5 Tm1 C11 26.6(2) . .
O6 Tm1 C11 27.05(19) . .
C11 O6 Tm1 132.6(5) . 4_566
C11 O6 Tm1 92.0(4) . .
Tm1 O6 Tm1 122.7(2) 4_566 .
C7 O4 Tm1 146.2(5) . 4_566
C7 O3 Tm1 141.1(5) . .
O4 C7 O3 123.0(6) . .
O4 C7 C3 118.3(6) . .
O3 C7 C3 118.8(5) . .
C4 C3 C7 113.7(6) . .
C4 C3 C2 115.8(9) . .
C7 C3 C2 112.0(6) . .
C10 C2 C9 119.8(12) . .
C10 C2 C3 110.6(7) . .
C9 C2 C3 101.6(12) . .
C10 C2 C1 110.2(8) . .
C9 C2 C1 111.5(8) . .
C3 C2 C1 101.2(6) . .
C11 O5 Tm1 94.2(5) . .
O5 C11 O6 120.2(6) . .
O5 C11 Tm1 59.2(4) . .
O6 C11 Tm1 61.0(3) . .
C3 C4 C5 97.6(8) . .
C8 C1 C6 108.4(6) . .
C8 C1 C5 115.8(9) . .
C6 C1 C5 112.2(6) . .
C8 C1 C2 108.8(9) . .
C6 C1 C2 112.5(6) . .
C5 C1 C2 98.9(6) . .
O2 C6 O1 124.1(6) . .
O2 C6 C1 118.1(5) . .
O1 C6 C1 117.7(6) . .
C6 O2 Tm1 144.8(4) . 2_564
C6 O1 Tm1 140.4(5) . 3_545
C1 C5 C4 103.3(8) . .

loop_
_geom_bond_atom_site_label_1
_geom_bond_atom_site_label_2
_geom_bond_distance
_geom_bond_site_symmetry_2
Tm1 O4 2.206(5) 4_466
Tm1 O1 2.212(5) 3
Tm1 O3 2.211(5) .
Tm1 O2 2.233(5) 2_565
Tm1 O6 2.310(4) 4_466
Tm1 O5 2.398(6) .
Tm1 O6 2.435(4) .
Tm1 C11 2.783(7) .
O6 C11 1.267(9) .
O6 Tm1 2.310(4) 4_566
O4 C7 1.248(7) .
O4 Tm1 2.206(5) 4_566
O3 C7 1.263(7) .
C10 C2 1.477(14) .
C7 C3 1.521(9) .
C3 C4 1.469(14) .
C3 C2 1.542(11) .
C2 C9 1.488(15) .
C2 C1 1.577(10) .
O5 C11 1.248(9) .
C4 C5 1.72(2) .
C1 C8 1.471(12) .
C1 C6 1.530(9) .
C1 C5 1.569(11) .
C6 O2 1.247(8) .
C6 O1 1.255(7) .
O2 Tm1 2.233(5) 2_564
O1 Tm1 2.212(5) 3_545
